data_4508159
loop_
_publ_author_name
'Lee, Jangmi'
'Park, Suzie'
'Yoon, Seon-Joo'
'Jung, Yong Woo'
'Byun, Youngjoo'
'Yuk, Soon Hong'
'Jeon, Min Keyong'
'Kang, Sung Kwon'
'Lee, Eun Hee'

_publ_section_title
;
 Multicomponent System of NPS-1034, an Orally Administered Lung Cancer
 Drug Candidate, with Sulfonic Acids and Solid State Characterization
;
_journal_issue 9
_journal_name_full 'Crystal Growth &amp; Design'
_journal_page_first 3958
_journal_paper_doi 10.1021/cg400651f
_journal_volume 13
_journal_year 2013
_chemical_formula_moiety 'C31 H24 F2 N5 O3, C10 H15 O4 S, C2 H3 N'
_chemical_formula_sum 'C43 H42 F2 N6 O7 S'
_chemical_formula_weight 824.89
_chemical_name_systematic
;
 ?
;
_space_group_IT_number 14
_symmetry_cell_setting monoclinic
_symmetry_space_group_name_Hall '-P 2ybc'
_symmetry_space_group_name_H-M 'P 1 21/c 1'
_atom_sites_solution_hydrogens geom
_atom_sites_solution_primary direct
_atom_sites_solution_secondary difmap
_audit_creation_method SHELXL-97
_cell_angle_alpha 90.00
_cell_angle_beta 92.604(2)
_cell_angle_gamma 90.00
_cell_formula_units_Z 4
_cell_length_a 11.2365(11)
_cell_length_b 23.197(2)
_cell_length_c 15.3502(15)
_cell_measurement_reflns_used 3024
_cell_measurement_temperature 150(2)
_cell_measurement_theta_max 19.39
_cell_measurement_theta_min 2.37
_cell_volume 3996.9(7)
_computing_cell_refinement 'SAINT (Bruker, 2002)'
_computing_data_collection 'SMART (Bruker, 2002)'
_computing_data_reduction SAINT
_computing_molecular_graphics 'Ortep-3 for Windows (Farrugia, 1997)'
_computing_publication_material 'WinGX publication routines (Farrugia, 1999)'
_computing_structure_refinement 'SHELXL97 (Sheldrick, 2008)'
_computing_structure_solution 'SHELXS97 (Sheldrick, 2008)'
_diffrn_ambient_temperature 150(2)
_diffrn_measured_fraction_theta_full 1.000
_diffrn_measured_fraction_theta_max 1.000
_diffrn_measurement_device_type 'Bruker SMART CCD area-detector'
_diffrn_measurement_method '\f and \w scans'
_diffrn_radiation_monochromator graphite
_diffrn_radiation_source 'fine-focus sealed tube'
_diffrn_radiation_type MoK\a
_diffrn_radiation_wavelength 0.71073
_diffrn_reflns_av_R_equivalents 0.1493
_diffrn_reflns_av_sigmaI/netI 0.1396
_diffrn_reflns_limit_h_max 13
_diffrn_reflns_limit_h_min -13
_diffrn_reflns_limit_k_max 27
_diffrn_reflns_limit_k_min -28
_diffrn_reflns_limit_l_max 18
_diffrn_reflns_limit_l_min -18
_diffrn_reflns_number 51122
_diffrn_reflns_theta_full 26.00
_diffrn_reflns_theta_max 26.00
_diffrn_reflns_theta_min 1.59
_exptl_absorpt_coefficient_mu 0.150
_exptl_absorpt_correction_T_max 0.970
_exptl_absorpt_correction_T_min 0.959
_exptl_absorpt_correction_type multi-scan
_exptl_absorpt_process_details 'SADABS (Bruker, 2002)'
_exptl_crystal_colour colourless
_exptl_crystal_density_diffrn 1.371
_exptl_crystal_density_method 'not measured'
_exptl_crystal_description block
_exptl_crystal_F_000 1728
_exptl_crystal_size_max 0.32
_exptl_crystal_size_mid 0.23
_exptl_crystal_size_min 0.20
_refine_diff_density_max 0.353
_refine_diff_density_min -0.286
_refine_diff_density_rms 0.057
_refine_ls_extinction_method none
_refine_ls_goodness_of_fit_ref 0.825
_refine_ls_hydrogen_treatment mixed
_refine_ls_matrix_type full
_refine_ls_number_parameters 555
_refine_ls_number_reflns 7856
_refine_ls_number_restraints 0
_refine_ls_restrained_S_all 0.825
_refine_ls_R_factor_all 0.1487
_refine_ls_R_factor_gt 0.0563
_refine_ls_shift/su_max 0.000
_refine_ls_shift/su_mean 0.000
_refine_ls_structure_factor_coef Fsqd
_refine_ls_weighting_details 'calc w=1/[\s^2^(Fo^2^)+(0.0597P)^2^] where P=(Fo^2^+2Fc^2^)/3'
_refine_ls_weighting_scheme calc
_refine_ls_wR_factor_gt 0.1200
_refine_ls_wR_factor_ref 0.1449
_reflns_number_gt 3272
_reflns_number_total 7856
_reflns_threshold_expression I>2\s(I)
_cod_data_source_file cg400651f_si_004.cif
_cod_data_source_block cnu1094
_cod_original_cell_volume 3997.0(7)
_cod_original_sg_symbol_H-M p2(1)/c
_cod_database_code 4508159

loop_
_symmetry_equiv_pos_as_xyz
'x, y, z'
'-x, y+1/2, -z+1/2'
'-x, -y, -z'
'x, -y-1/2, z-1/2'

loop_
_atom_site_label
_atom_site_type_symbol
_atom_site_fract_x
_atom_site_fract_y
_atom_site_fract_z
_atom_site_U_iso_or_equiv
_atom_site_adp_type
_atom_site_occupancy
_atom_site_symmetry_multiplicity
_atom_site_calc_flag
_atom_site_refinement_flags
F1 F -0.5310(2) 0.30787(10) -0.23210(17) 0.0828(8) Uani 1 1 d .
C2 C -0.4314(4) 0.33910(16) -0.2121(3) 0.0523(10) Uani 1 1 d .
C3 C -0.4369(3) 0.38115(17) -0.1506(2) 0.0517(10) Uani 1 1 d .
H3 H -0.5072 0.3888 -0.1230 0.062 Uiso 1 1 calc R
C4 C -0.3340(3) 0.41212(16) -0.1304(2) 0.0442(9) Uani 1 1 d .
H4 H -0.3336 0.4403 -0.0873 0.053 Uiso 1 1 calc R
C5 C -0.2328(3) 0.40112(14) -0.1741(2) 0.0357(8) Uani 1 1 d .
C6 C -0.2293(3) 0.35828(15) -0.2355(2) 0.0456(9) Uani 1 1 d .
H6 H -0.1598 0.3508 -0.2641 0.055 Uiso 1 1 calc R
C7 C -0.3308(4) 0.32656(16) -0.2539(3) 0.0561(11) Uani 1 1 d .
H7 H -0.3304 0.2968 -0.2945 0.067 Uiso 1 1 calc R
N8 N -0.1268(2) 0.43341(12) -0.15532(17) 0.0383(7) Uani 1 1 d .
C9 C -0.0223(3) 0.41388(16) -0.1137(2) 0.0374(8) Uani 1 1 d .
C10 C 0.0474(3) 0.46511(14) -0.0987(2) 0.0344(8) Uani 1 1 d .
C11 C -0.0174(3) 0.51160(15) -0.1316(2) 0.0368(8) Uani 1 1 d .
N12 N -0.1237(2) 0.49318(12) -0.16305(17) 0.0388(7) Uani 1 1 d .
O13 O -0.00404(19) 0.36249(10) -0.09424(14) 0.0435(6) Uani 1 1 d .
C14 C 0.1639(3) 0.46678(17) -0.0528(2) 0.0401(9) Uani 1 1 d .
C15 C 0.0152(3) 0.57406(14) -0.1355(2) 0.0459(9) Uani 1 1 d .
H15A H 0.0167 0.5860 -0.1954 0.069 Uiso 1 1 calc R
H15B H 0.0925 0.5798 -0.1075 0.069 Uiso 1 1 calc R
H15C H -0.0426 0.5965 -0.1063 0.069 Uiso 1 1 calc R
C16 C -0.2063(3) 0.52179(15) -0.2249(2) 0.0484(10) Uani 1 1 d .
H16A H -0.1918 0.5626 -0.2235 0.073 Uiso 1 1 calc R
H16B H -0.2866 0.5143 -0.2093 0.073 Uiso 1 1 calc R
H16C H -0.1948 0.5074 -0.2825 0.073 Uiso 1 1 calc R
O17 O 0.2205(2) 0.51099(10) -0.03747(16) 0.0508(7) Uani 1 1 d .
N18 N 0.2044(3) 0.41295(15) -0.0283(2) 0.0409(8) Uani 1 1 d .
H18 H 0.161(3) 0.3895(13) -0.0390(19) 0.021(10) Uiso 1 1 d .
C19 C 0.3051(3) 0.39895(15) 0.0244(2) 0.0375(8) Uani 1 1 d .
C20 C 0.3130(3) 0.34447(17) 0.0594(3) 0.0599(11) Uani 1 1 d .
H20 H 0.2511 0.3185 0.0478 0.072 Uiso 1 1 calc R
C21 C 0.4091(4) 0.3273(2) 0.1106(3) 0.0640(12) Uani 1 1 d .
H21 H 0.4129 0.2900 0.1326 0.077 Uiso 0.377(5) 1 calc PR
F27A F 0.4281(5) 0.2850(3) 0.1598(5) 0.082(3) Uani 0.377(5) 1 d P
C22 C 0.5005(3) 0.36569(19) 0.1293(2) 0.0483(10) Uani 1 1 d .
C23 C 0.4913(3) 0.41975(18) 0.0949(2) 0.0494(10) Uani 1 1 d .
H23 H 0.5521 0.4460 0.1079 0.059 Uiso 0.623(5) 1 calc PR
F27 F 0.5721(3) 0.45495(15) 0.1197(2) 0.0648(14) Uani 0.623(5) 1 d P
C24 C 0.3967(3) 0.43730(15) 0.0420(2) 0.0430(9) Uani 1 1 d .
H24 H 0.3943 0.4743 0.0186 0.052 Uiso 1 1 calc R
O26 O 0.5974(2) 0.35003(11) 0.18420(14) 0.0536(7) Uani 1 1 d .
C28 C 0.6948(3) 0.32797(14) 0.1474(2) 0.0384(9) Uani 1 1 d .
C29 C 0.7870(3) 0.30733(13) 0.2026(2) 0.0334(8) Uani 1 1 d .
C30 C 0.8141(3) 0.30196(14) 0.2955(2) 0.0378(8) Uani 1 1 d .
C31 C 0.9230(3) 0.27618(16) 0.3028(2) 0.0491(10) Uani 1 1 d .
H31 H 0.9628 0.2669 0.3554 0.059 Uiso 1 1 calc R
N32 N 0.9664(3) 0.26574(14) 0.2215(2) 0.0476(8) Uani 1 1 d .
H32 H 1.036(3) 0.2491(16) 0.213(2) 0.067(13) Uiso 1 1 d .
C33 C 0.8860(3) 0.28475(14) 0.1620(2) 0.0366(8) Uani 1 1 d .
N34 N 0.8954(3) 0.28238(12) 0.07493(19) 0.0392(7) Uani 1 1 d .
H34 H 0.961(3) 0.2683(14) 0.050(2) 0.055(12) Uiso 1 1 d .
C35 C 0.8057(3) 0.30248(14) 0.0232(2) 0.0421(9) Uani 1 1 d .
H35 H 0.8112 0.3012 -0.0371 0.050 Uiso 1 1 calc R
C36 C 0.7053(3) 0.32501(14) 0.0583(2) 0.0411(9) Uani 1 1 d .
H36 H 0.6434 0.3385 0.0214 0.049 Uiso 1 1 calc R
C37 C 0.7441(3) 0.31718(14) 0.3708(2) 0.0386(9) Uani 1 1 d .
C38 C 0.6213(3) 0.30829(15) 0.3725(2) 0.0444(9) Uani 1 1 d .
H38 H 0.5797 0.2945 0.3230 0.053 Uiso 1 1 calc R
C39 C 0.5611(3) 0.31982(17) 0.4472(3) 0.0587(11) Uani 1 1 d .
H39 H 0.4793 0.3138 0.4474 0.070 Uiso 1 1 calc R
C40 C 0.6206(4) 0.34001(17) 0.5209(3) 0.0633(12) Uani 1 1 d .
H40 H 0.5796 0.3479 0.5708 0.076 Uiso 1 1 calc R
C41 C 0.7417(4) 0.34847(16) 0.5203(2) 0.0592(11) Uani 1 1 d .
H41 H 0.7827 0.3616 0.5704 0.071 Uiso 1 1 calc R
C42 C 0.8033(3) 0.33769(15) 0.4461(2) 0.0458(9) Uani 1 1 d .
H42 H 0.8850 0.3442 0.4466 0.055 Uiso 1 1 calc R
C43 C 0.1894(3) 0.42430(16) 0.6105(2) 0.0460(10) Uani 1 1 d .
C44 C 0.2826(4) 0.40727(19) 0.6842(3) 0.0926(17) Uani 1 1 d .
H44A H 0.2439 0.3971 0.7372 0.111 Uiso 1 1 calc R
H44B H 0.3311 0.3751 0.6665 0.111 Uiso 1 1 calc R
C45 C 0.3586(5) 0.4625(2) 0.6972(3) 0.1066(17) Uani 1 1 d .
H45A H 0.3575 0.4761 0.7569 0.128 Uiso 1 1 calc R
H45B H 0.4405 0.4558 0.6824 0.128 Uiso 1 1 calc R
C46 C 0.2972(4) 0.5057(2) 0.6340(3) 0.0767(13) Uani 1 1 d .
H46 H 0.3455 0.5393 0.6202 0.092 Uiso 1 1 calc R
C47 C 0.1788(5) 0.51957(19) 0.6739(3) 0.0854(15) Uani 1 1 d .
H47A H 0.1893 0.5268 0.7360 0.102 Uiso 1 1 calc R
H47B H 0.1413 0.5529 0.6460 0.102 Uiso 1 1 calc R
C48 C 0.1060(4) 0.46529(19) 0.6560(2) 0.0641(12) Uani 1 1 d .
C49 C 0.2594(3) 0.46837(18) 0.5559(3) 0.0650(12) Uani 1 1 d .
C50 C 0.3637(4) 0.4412(2) 0.5096(4) 0.108(2) Uani 1 1 d .
H50A H 0.4152 0.4217 0.5516 0.163 Uiso 1 1 calc R
H50B H 0.4075 0.4709 0.4815 0.163 Uiso 1 1 calc R
H50C H 0.3335 0.4141 0.4668 0.163 Uiso 1 1 calc R
C51 C 0.1816(4) 0.49862(18) 0.4874(3) 0.0768(14) Uani 1 1 d .
H51A H 0.2288 0.5254 0.4561 0.115 Uiso 1 1 calc R
H51B H 0.1191 0.5190 0.5149 0.115 Uiso 1 1 calc R
H51C H 0.1473 0.4707 0.4475 0.115 Uiso 1 1 calc R
C52 C 0.1200(3) 0.37661(16) 0.5622(3) 0.0565(11) Uani 1 1 d .
H52A H 0.1166 0.3863 0.5007 0.068 Uiso 1 1 calc R
H52B H 0.0389 0.3777 0.5813 0.068 Uiso 1 1 calc R
S53 S 0.17052(8) 0.30478(4) 0.57195(6) 0.0449(3) Uani 1 1 d .
O54 O 0.28981(19) 0.30267(10) 0.54215(15) 0.0497(7) Uani 1 1 d .
O55 O 0.0837(2) 0.27278(10) 0.51481(15) 0.0516(7) Uani 1 1 d .
O56 O 0.1616(2) 0.28785(12) 0.66237(16) 0.0650(8) Uani 1 1 d .
O57 O 0.0043(3) 0.45514(13) 0.67552(18) 0.0766(9) Uani 1 1 d .
N58 N 0.1837(7) 0.3539(3) 0.3241(4) 0.174(4) Uani 1 1 d .
C59 C 0.2170(6) 0.3093(4) 0.3328(3) 0.101(2) Uani 1 1 d .
C60 C 0.2518(5) 0.2491(3) 0.3504(4) 0.132(3) Uani 1 1 d .
H60A H 0.3244 0.2408 0.3224 0.199 Uiso 1 1 calc R
H60B H 0.1900 0.2238 0.3283 0.199 Uiso 1 1 calc R
H60C H 0.2636 0.2436 0.4122 0.199 Uiso 1 1 calc R

loop_
_atom_site_aniso_label
_atom_site_aniso_U_11
_atom_site_aniso_U_22
_atom_site_aniso_U_33
_atom_site_aniso_U_23
_atom_site_aniso_U_13
_atom_site_aniso_U_12
F1 0.0635(15) 0.0626(16) 0.118(2) 0.0112(14) -0.0406(15) -0.0176(13)
C2 0.051(3) 0.040(3) 0.063(3) 0.012(2) -0.024(2) -0.007(2)
C3 0.039(2) 0.063(3) 0.053(3) 0.005(2) -0.0020(19) 0.000(2)
C4 0.044(2) 0.053(2) 0.036(2) -0.0070(18) 0.0017(18) 0.0034(19)
C5 0.043(2) 0.032(2) 0.032(2) 0.0007(17) -0.0048(17) 0.0043(17)
C6 0.049(2) 0.046(2) 0.041(2) 0.0000(19) -0.0009(18) 0.0096(19)
C7 0.068(3) 0.043(3) 0.056(3) -0.006(2) -0.012(2) 0.007(2)
N8 0.0349(17) 0.0351(19) 0.0444(18) 0.0040(14) -0.0025(14) 0.0014(14)
C9 0.039(2) 0.041(2) 0.033(2) 0.0013(18) 0.0067(16) 0.0008(19)
C10 0.036(2) 0.035(2) 0.032(2) 0.0009(16) -0.0012(16) 0.0016(17)
C11 0.041(2) 0.043(2) 0.027(2) 0.0009(17) 0.0071(16) 0.0026(18)
N12 0.0423(18) 0.0329(19) 0.0409(18) 0.0075(14) -0.0020(14) 0.0037(14)
O13 0.0398(14) 0.0360(16) 0.0542(16) 0.0048(12) -0.0023(12) 0.0012(12)
C14 0.046(2) 0.039(2) 0.036(2) 0.0042(18) 0.0069(18) 0.0024(19)
C15 0.052(2) 0.035(2) 0.051(2) 0.0055(18) 0.0036(18) -0.0005(18)
C16 0.047(2) 0.048(2) 0.049(2) 0.0091(19) -0.0042(19) 0.0080(19)
O17 0.0522(16) 0.0359(16) 0.0631(18) 0.0001(13) -0.0116(13) -0.0039(13)
N18 0.0356(19) 0.036(2) 0.051(2) -0.0038(17) -0.0017(16) -0.0021(17)
C19 0.038(2) 0.036(2) 0.039(2) 0.0020(17) 0.0064(17) 0.0049(18)
C20 0.050(3) 0.051(3) 0.077(3) 0.017(2) -0.010(2) -0.003(2)
C21 0.056(3) 0.066(3) 0.070(3) 0.027(3) -0.004(2) 0.008(3)
F27A 0.066(4) 0.049(4) 0.128(6) 0.047(4) -0.032(4) -0.014(3)
C22 0.046(2) 0.069(3) 0.030(2) 0.007(2) -0.0018(18) 0.022(2)
C23 0.047(2) 0.050(3) 0.051(3) -0.017(2) -0.004(2) 0.005(2)
F27 0.042(2) 0.055(3) 0.096(3) 0.001(2) -0.0175(19) -0.0091(18)
C24 0.044(2) 0.036(2) 0.048(2) -0.0014(18) -0.0022(19) 0.0061(18)
O26 0.0489(16) 0.0742(19) 0.0380(15) 0.0047(13) 0.0042(13) 0.0248(14)
C28 0.036(2) 0.033(2) 0.046(2) -0.0011(17) 0.0043(18) 0.0009(16)
C29 0.0307(18) 0.032(2) 0.037(2) 0.0030(16) 0.0042(16) -0.0012(16)
C30 0.0266(19) 0.047(2) 0.040(2) 0.0014(18) 0.0003(16) -0.0017(17)
C31 0.045(2) 0.066(3) 0.037(2) -0.0003(19) 0.0026(18) 0.000(2)
N32 0.0320(18) 0.066(2) 0.045(2) 0.0000(17) 0.0029(16) 0.0048(17)
C33 0.033(2) 0.042(2) 0.035(2) 0.0001(17) -0.0005(17) -0.0044(16)
N34 0.0350(18) 0.042(2) 0.041(2) -0.0029(15) 0.0061(16) -0.0034(15)
C35 0.045(2) 0.045(2) 0.036(2) -0.0011(18) -0.0044(18) -0.0074(19)
C36 0.039(2) 0.046(2) 0.037(2) 0.0024(17) 0.0000(17) -0.0005(17)
C37 0.040(2) 0.039(2) 0.036(2) -0.0019(17) 0.0009(17) 0.0023(17)
C38 0.042(2) 0.050(2) 0.041(2) 0.0000(18) 0.0032(18) 0.0056(18)
C39 0.050(2) 0.075(3) 0.052(3) 0.002(2) 0.009(2) 0.014(2)
C40 0.068(3) 0.076(3) 0.046(3) -0.004(2) 0.006(2) 0.033(2)
C41 0.073(3) 0.063(3) 0.040(2) -0.006(2) -0.009(2) 0.022(2)
C42 0.051(2) 0.046(2) 0.040(2) 0.0011(18) -0.0041(19) 0.0063(18)
C43 0.044(2) 0.047(2) 0.046(2) -0.0090(19) -0.0116(19) 0.0122(19)
C44 0.104(4) 0.060(3) 0.108(4) -0.015(3) -0.054(3) 0.016(3)
C45 0.133(5) 0.070(3) 0.110 -0.010(3) -0.069(4) -0.008(3)
C46 0.080(3) 0.073(3) 0.076(3) -0.013(3) -0.009(3) -0.002(3)
C47 0.128(4) 0.061(3) 0.068(3) -0.015(3) 0.016(3) 0.006(3)
C48 0.088(3) 0.063(3) 0.040(3) 0.002(2) 0.005(2) 0.021(3)
C49 0.045(2) 0.067(3) 0.083(3) -0.020(3) 0.004(2) -0.005(2)
C50 0.066(3) 0.092(4) 0.171(5) -0.052(4) 0.053(3) -0.020(3)
C51 0.108(4) 0.069(3) 0.054(3) 0.001(2) 0.008(3) -0.014(3)
C52 0.042(2) 0.063(3) 0.064(3) -0.005(2) -0.004(2) 0.013(2)
S53 0.0396(5) 0.0475(6) 0.0478(6) 0.0013(5) 0.0068(4) -0.0011(5)
O54 0.0345(13) 0.0526(16) 0.0628(17) -0.0006(13) 0.0124(12) 0.0076(12)
O55 0.0444(15) 0.0649(18) 0.0453(16) 0.0013(13) -0.0011(12) -0.0175(13)
O56 0.0581(17) 0.096(2) 0.0405(16) 0.0151(15) -0.0034(13) -0.0243(15)
O57 0.076(2) 0.090(2) 0.066(2) 0.0006(17) 0.0239(17) 0.0239(18)
N58 0.295(8) 0.112(5) 0.108(4) 0.062(4) -0.075(4) -0.126(6)
C59 0.118(5) 0.139(6) 0.044(3) 0.013(4) -0.011(3) -0.073(5)
C60 0.076(4) 0.240(9) 0.080(4) -0.059(5) -0.012(3) 0.043(5)

loop_
_atom_type_symbol
_atom_type_description
_atom_type_scat_dispersion_real
_atom_type_scat_dispersion_imag
_atom_type_scat_source
C C 0.0033 0.0016 'International Tables Vol C Tables 4.2.6.8 and 6.1.1.4'
H H 0.0000 0.0000 'International Tables Vol C Tables 4.2.6.8 and 6.1.1.4'
N N 0.0061 0.0033 'International Tables Vol C Tables 4.2.6.8 and 6.1.1.4'
O O 0.0106 0.0060 'International Tables Vol C Tables 4.2.6.8 and 6.1.1.4'
F F 0.0171 0.0103 'International Tables Vol C Tables 4.2.6.8 and 6.1.1.4'
S S 0.1246 0.1234 'International Tables Vol C Tables 4.2.6.8 and 6.1.1.4'

loop_
_geom_angle_atom_site_label_1
_geom_angle_atom_site_label_2
_geom_angle_atom_site_label_3
_geom_angle
F1 C2 C7 118.4(4)
F1 C2 C3 118.5(4)
C7 C2 C3 123.1(4)
C2 C3 C4 117.6(4)
C2 C3 H3 121.2
C4 C3 H3 121.2
C5 C4 C3 119.8(3)
C5 C4 H4 120.1
C3 C4 H4 120.1
C4 C5 C6 121.4(3)
C4 C5 N8 120.5(3)
C6 C5 N8 118.1(3)
C5 C6 C7 118.7(3)
C5 C6 H6 120.7
C7 C6 H6 120.7
C2 C7 C6 119.3(4)
C2 C7 H7 120.3
C6 C7 H7 120.3
C9 N8 N12 109.9(3)
C9 N8 C5 127.1(3)
N12 N8 C5 122.0(3)
O13 C9 N8 123.4(3)
O13 C9 C10 132.2(3)
N8 C9 C10 104.3(3)
C11 C10 C9 108.2(3)
C11 C10 C14 127.0(3)
C9 C10 C14 124.8(3)
N12 C11 C10 109.2(3)
N12 C11 C15 120.7(3)
C10 C11 C15 130.0(3)
C11 N12 N8 108.2(3)
C11 N12 C16 128.4(3)
N8 N12 C16 119.4(3)
O17 C14 N18 123.0(3)
O17 C14 C10 124.2(3)
N18 C14 C10 112.7(3)
C11 C15 H15A 109.5
C11 C15 H15B 109.5
H15A C15 H15B 109.5
C11 C15 H15C 109.5
H15A C15 H15C 109.5
H15B C15 H15C 109.5
N12 C16 H16A 109.5
N12 C16 H16B 109.5
H16A C16 H16B 109.5
N12 C16 H16C 109.5
H16A C16 H16C 109.5
H16B C16 H16C 109.5
C14 N18 C19 128.2(3)
C14 N18 H18 113(2)
C19 N18 H18 118(2)
C20 C19 C24 118.9(3)
C20 C19 N18 118.4(3)
C24 C19 N18 122.7(3)
C21 C20 C19 121.9(4)
C21 C20 H20 119.1
C19 C20 H20 119.1
C20 C21 C22 119.6(4)
C20 C21 H21 120.2
C22 C21 H21 120.2
C23 C22 C21 118.0(4)
C23 C22 O26 121.2(4)
C21 C22 O26 120.8(4)
C22 C23 C24 123.1(4)
C22 C23 H23 118.4
C24 C23 H23 118.4
C23 C24 C19 118.5(4)
C23 C24 H24 120.8
C19 C24 H24 120.8
C28 O26 C22 118.0(3)
O26 C28 C36 122.6(3)
O26 C28 C29 118.0(3)
C36 C28 C29 119.4(3)
C28 C29 C33 116.2(3)
C28 C29 C30 138.1(3)
C33 C29 C30 105.7(3)
C31 C30 C29 105.4(3)
C31 C30 C37 123.4(3)
C29 C30 C37 131.1(3)
C30 C31 N32 110.8(3)
C30 C31 H31 124.6
N32 C31 H31 124.6
C33 N32 C31 107.8(3)
C33 N32 H32 128(2)
C31 N32 H32 124(2)
N32 C33 N34 125.9(3)
N32 C33 C29 110.3(3)
N34 C33 C29 123.9(3)
C35 N34 C33 118.9(3)
C35 N34 H34 119(2)
C33 N34 H34 122(2)
N34 C35 C36 120.6(3)
N34 C35 H35 119.7
C36 C35 H35 119.7
C35 C36 C28 121.1(3)
C35 C36 H36 119.5
C28 C36 H36 119.5
C42 C37 C38 118.1(3)
C42 C37 C30 118.9(3)
C38 C37 C30 122.9(3)
C39 C38 C37 120.5(3)
C39 C38 H38 119.8
C37 C38 H38 119.8
C40 C39 C38 120.8(4)
C40 C39 H39 119.6
C38 C39 H39 119.6
C39 C40 C41 119.3(4)
C39 C40 H40 120.3
C41 C40 H40 120.3
C40 C41 C42 120.8(4)
C40 C41 H41 119.6
C42 C41 H41 119.6
C41 C42 C37 120.5(4)
C41 C42 H42 119.7
C37 C42 H42 119.7
C48 C43 C52 111.3(3)
C48 C43 C49 99.9(3)
C52 C43 C49 118.3(3)
C48 C43 C44 103.4(3)
C52 C43 C44 118.7(3)
C49 C43 C44 102.6(3)
C45 C44 C43 103.5(3)
C45 C44 H44A 111.1
C43 C44 H44A 111.1
C45 C44 H44B 111.1
C43 C44 H44B 111.1
H44A C44 H44B 109.0
C46 C45 C44 103.2(4)
C46 C45 H45A 111.1
C44 C45 H45A 111.1
C46 C45 H45B 111.1
C44 C45 H45B 111.1
H45A C45 H45B 109.1
C49 C46 C47 102.6(4)
C49 C46 C45 103.2(4)
C47 C46 C45 105.1(4)
C49 C46 H46 114.8
C47 C46 H46 114.8
C45 C46 H46 114.8
C48 C47 C46 103.0(4)
C48 C47 H47A 111.2
C46 C47 H47A 111.2
C48 C47 H47B 111.2
C46 C47 H47B 111.2
H47A C47 H47B 109.1
O57 C48 C47 128.2(4)
O57 C48 C43 126.5(4)
C47 C48 C43 105.2(4)
C51 C49 C46 114.6(4)
C51 C49 C50 107.3(4)
C46 C49 C50 114.0(4)
C51 C49 C43 112.9(3)
C46 C49 C43 94.6(3)
C50 C49 C43 113.3(4)
C49 C50 H50A 109.5
C49 C50 H50B 109.5
H50A C50 H50B 109.5
C49 C50 H50C 109.5
H50A C50 H50C 109.5
H50B C50 H50C 109.5
C49 C51 H51A 109.5
C49 C51 H51B 109.5
H51A C51 H51B 109.5
C49 C51 H51C 109.5
H51A C51 H51C 109.5
H51B C51 H51C 109.5
C43 C52 S53 119.2(2)
C43 C52 H52A 107.5
S53 C52 H52A 107.5
C43 C52 H52B 107.5
S53 C52 H52B 107.5
H52A C52 H52B 107.0
O54 S53 O56 113.68(15)
O54 S53 O55 113.17(14)
O56 S53 O55 111.01(14)
O54 S53 C52 107.83(16)
O56 S53 C52 107.51(18)
O55 S53 C52 102.84(16)
N58 C59 C60 174.3(8)
C59 C60 H60A 109.5
C59 C60 H60B 109.5
H60A C60 H60B 109.5
C59 C60 H60C 109.5
H60A C60 H60C 109.5
H60B C60 H60C 109.5

loop_
_geom_bond_atom_site_label_1
_geom_bond_atom_site_label_2
_geom_bond_distance
F1 C2 1.356(4)
C2 C7 1.356(5)
C2 C3 1.361(5)
C3 C4 1.384(5)
C3 H3 0.9300
C4 C5 1.370(4)
C4 H4 0.9300
C5 C6 1.371(4)
C5 N8 1.425(4)
C6 C7 1.376(5)
C6 H6 0.9300
C7 H7 0.9300
N8 C9 1.387(4)
N8 N12 1.392(3)
C9 O13 1.244(4)
C9 C10 1.436(4)
C10 C11 1.384(4)
C10 C14 1.459(4)
C11 N12 1.337(4)
C11 C15 1.497(4)
N12 C16 1.457(4)
C14 O17 1.224(4)
C14 N18 1.376(4)
C15 H15A 0.9600
C15 H15B 0.9600
C15 H15C 0.9600
C16 H16A 0.9600
C16 H16B 0.9600
C16 H16C 0.9600
N18 C19 1.398(4)
N18 H18 0.74(3)
C19 C20 1.374(5)
C19 C24 1.378(4)
C20 C21 1.366(5)
C20 H20 0.9300
C21 C22 1.380(5)
C21 H21 0.9300
C22 C23 1.363(5)
C22 O26 1.394(4)
C23 C24 1.369(5)
C23 H23 0.9300
C24 H24 0.9300
O26 C28 1.355(4)
C28 C36 1.379(4)
C28 C29 1.393(4)
C29 C33 1.401(4)
C29 C30 1.449(4)
C30 C31 1.363(4)
C30 C37 1.470(4)
C31 N32 1.381(4)
C31 H31 0.9300
N32 C33 1.331(4)
N32 H32 0.88(4)
C33 N34 1.347(4)
N34 C35 1.339(4)
N34 H34 0.91(3)
C35 C36 1.376(4)
C35 H35 0.9300
C36 H36 0.9300
C37 C42 1.392(4)
C37 C38 1.397(4)
C38 C39 1.384(4)
C38 H38 0.9300
C39 C40 1.370(5)
C39 H39 0.9300
C40 C41 1.375(5)
C40 H40 0.9300
C41 C42 1.382(5)
C41 H41 0.9300
C42 H42 0.9300
C43 C48 1.526(5)
C43 C52 1.526(5)
C43 C49 1.557(5)
C43 C44 1.557(5)
C44 C45 1.548(6)
C44 H44A 0.9700
C44 H44B 0.9700
C45 C46 1.535(6)
C45 H45A 0.9700
C45 H45B 0.9700
C46 C49 1.523(5)
C46 C47 1.524(6)
C46 H46 0.9800
C47 C48 1.520(6)
C47 H47A 0.9700
C47 H47B 0.9700
C48 O57 1.218(5)
C49 C51 1.510(5)
C49 C50 1.534(5)
C50 H50A 0.9600
C50 H50B 0.9600
C50 H50C 0.9600
C51 H51A 0.9600
C51 H51B 0.9600
C51 H51C 0.9600
C52 S53 1.764(4)
C52 H52A 0.9700
C52 H52B 0.9700
S53 O54 1.437(2)
S53 O56 1.450(2)
S53 O55 1.481(2)
N58 C59 1.106(9)
C59 C60 1.471(8)
C60 H60A 0.9600
C60 H60B 0.9600
C60 H60C 0.9600

loop_
_geom_hbond_atom_site_label_D
_geom_hbond_atom_site_label_H
_geom_hbond_atom_site_label_A
_geom_hbond_distance_DH
_geom_hbond_distance_HA
_geom_hbond_distance_DA
_geom_hbond_angle_DHA
_geom_hbond_site_symmetry_A
N18 H18 O13 0.74(3) 2.10(3) 2.769(4) 150(3) .
N32 H32 O56 0.88(4) 1.85(4) 2.713(4) 163(3) 4_665
N34 H34 O55 0.91(3) 1.78(3) 2.672(4) 168(3) 4_665
